data_4032438
loop_
_publ_author_name
'Adam, Abdulselam'
'Haberhauer, Gebhard'
'W\"olper, Christoph'

_publ_section_title
;
 Bio-inspired Herringbone Foldamers: Strategy for Changing the Structure
 of Helices.
;
_journal_issue 8
_journal_name_full 'The Journal of organic chemistry'
_journal_page_first 4203
_journal_page_last 4215
_journal_paper_doi 10.1021/acs.joc.7b00185
_journal_volume 82
_journal_year 2017
_chemical_absolute_configuration syn
_chemical_formula_sum 'C24 H37.66 N9 O4.66'
_chemical_formula_weight 526.93
_space_group_crystal_system monoclinic
_space_group_IT_number 5
_space_group_name_Hall 'C 2y'
_space_group_name_H-M_alt 'C 1 2 1'
_symmetry_space_group_name_Hall 'C 2y'
_symmetry_space_group_name_H-M 'C 1 2 1'
_atom_sites_solution_hydrogens mixed
_atom_sites_solution_primary direct
_atom_sites_solution_secondary difmap
_audit_creation_method SHELXL-2014/7
_cell_angle_alpha 90
_cell_angle_beta 93.186(2)
_cell_angle_gamma 90
_cell_formula_units_Z 8
_cell_length_a 23.3708(9)
_cell_length_b 14.0581(6)
_cell_length_c 16.9479(7)
_cell_measurement_reflns_used 9887
_cell_measurement_temperature 100(1)
_cell_measurement_theta_max 30.16
_cell_measurement_theta_min 2.41
_cell_volume 5559.6(4)
_computing_cell_refinement 'BRUKER D8 KAPPA APEX 2 (3.0-2009)'
_computing_data_collection 'BRUKER D8 KAPPA APEX 2 (3.0-2009)'
_computing_data_reduction 'BRUKER D8 KAPPA APEX 2 (3.0-2009)'
_computing_molecular_graphics 'BRUKER AXS SHELXTL (c) 2008 / Vers. 2008/4'
_computing_publication_material 'BRUKER AXS SHELXTL (c) 2008 / Vers. 2008/4'
_computing_structure_refinement 'SHELXL-2014/7 (Sheldrick, 2014)'
_computing_structure_solution 'BRUKER D8 KAPPA APEX 2 (3.0-2009)'
_diffrn_ambient_temperature 100(1)
_diffrn_detector_area_resol_mean 512
_diffrn_measured_fraction_theta_full 0.999
_diffrn_measured_fraction_theta_max 0.989
_diffrn_measurement_device_type
; 
 Bruker D8 KAPPA series II with APEX II area detector system
;
_diffrn_measurement_method
;
 Data collection strategy APEX 2/COSMO
;
_diffrn_radiation_monochromator 'Triumph Goebel mirror'
_diffrn_radiation_source 'fine-focus sealed tube'
_diffrn_radiation_type MoK\a
_diffrn_radiation_wavelength 0.71073
_diffrn_reflns_av_R_equivalents 0.0340
_diffrn_reflns_av_unetI/netI 0.0347
_diffrn_reflns_Laue_measured_fraction_full 0.999
_diffrn_reflns_Laue_measured_fraction_max 0.989
_diffrn_reflns_limit_h_max 33
_diffrn_reflns_limit_h_min -33
_diffrn_reflns_limit_k_max 15
_diffrn_reflns_limit_k_min -19
_diffrn_reflns_limit_l_max 24
_diffrn_reflns_limit_l_min -24
_diffrn_reflns_number 58892
_diffrn_reflns_point_group_measured_fraction_full 0.910
_diffrn_reflns_point_group_measured_fraction_max 0.769
_diffrn_reflns_theta_full 25.242
_diffrn_reflns_theta_max 30.539
_diffrn_reflns_theta_min 2.047
_exptl_absorpt_coefficient_mu 0.090
_exptl_absorpt_correction_T_max 0.75
_exptl_absorpt_correction_T_min 0.70
_exptl_absorpt_correction_type multi-scan
_exptl_absorpt_process_details
; 
 BRUKER AXS SMART APEX 2 Vers. 3.0-2009
 R.H. Blessing, Acta Cryst. (1995) A51 33-38 
;
_exptl_crystal_colour colourless
_exptl_crystal_density_diffrn 1.259
_exptl_crystal_description needle
_exptl_crystal_F_000 2256
_exptl_crystal_size_max 0.229
_exptl_crystal_size_mid 0.115
_exptl_crystal_size_min 0.077
_refine_diff_density_max 0.354
_refine_diff_density_min -0.243
_refine_diff_density_rms 0.048
_refine_ls_abs_structure_details
;
 Flack x determined using 3490 quotients [(I+)-(I-)]/[(I+)+(I-)]
 (Parsons, Flack and Wagner, Acta Cryst. B69 (2013) 249-259).
;
_refine_ls_abs_structure_Flack 0.2(3)
_refine_ls_extinction_method none
_refine_ls_goodness_of_fit_ref 1.052
_refine_ls_hydrogen_treatment mixed
_refine_ls_matrix_type full
_refine_ls_number_parameters 724
_refine_ls_number_reflns 13116
_refine_ls_number_restraints 2
_refine_ls_restrained_S_all 1.052
_refine_ls_R_factor_all 0.0569
_refine_ls_R_factor_gt 0.0397
_refine_ls_shift/su_max 0.001
_refine_ls_shift/su_mean 0.000
_refine_ls_structure_factor_coef Fsqd
_refine_ls_weighting_details 'w=1/[\s^2^(Fo^2^)+(0.0505P)^2^+1.8001P] where P=(Fo^2^+2Fc^2^)/3'
_refine_ls_weighting_scheme calc
_refine_ls_wR_factor_gt 0.0896
_refine_ls_wR_factor_ref 0.0986
_reflns_Friedel_coverage 0.499
_reflns_Friedel_fraction_full 0.813
_reflns_Friedel_fraction_max 0.532
_reflns_number_gt 10892
_reflns_number_total 13116
_reflns_threshold_expression 'I > 2\s(I)'
_cod_data_source_file jo7b00185_si_002.cif
_cod_data_source_block aa_253a_2m
_cod_depositor_comments
;
The following automatic conversions were performed:

'_atom_sites_solution_secondary' value 'diffmap' was changed to
'difmap'.

Automatic conversion script
Id: cif_fix_values 4973 2017-02-22 13:04:09Z antanas 

 Adding full bibliography for 4032437--4032440.cif.
;
_cod_database_code 4032438
_shelx_shelxl_version_number 2014/7
_shelx_space_group_comment
;
The symmetry employed for this shelxl refinement is uniquely defined
by the following loop, which should always be used as a source of
symmetry information in preference to the above space-group names.
They are only intended as comments.
;
_shelx_estimated_absorpt_t_min 0.980
_shelx_estimated_absorpt_t_max 0.993

loop_
_space_group_symop_operation_xyz
'x, y, z'
'-x, y, -z'
'x+1/2, y+1/2, z'
'-x+1/2, y+1/2, -z'

loop_
_atom_site_label
_atom_site_type_symbol
_atom_site_fract_x
_atom_site_fract_y
_atom_site_fract_z
_atom_site_U_iso_or_equiv
_atom_site_adp_type
_atom_site_occupancy
_atom_site_site_symmetry_order
_atom_site_calc_flag
_atom_site_refinement_flags_posn
_atom_site_refinement_flags_adp
_atom_site_refinement_flags_occupancy
_atom_site_disorder_assembly
_atom_site_disorder_group
O1 O 0.70020(6) 0.47726(11) 0.39861(10) 0.0254(3) Uani 1 1 d . . . . .
O2 O 0.34477(6) 0.50851(11) 0.28046(9) 0.0228(3) Uani 1 1 d . . . . .
O3 O 0.53631(6) 1.01617(10) 0.36283(8) 0.0184(3) Uani 1 1 d . . . . .
O4 O -0.03019(7) 1.00620(11) 0.12895(10) 0.0274(4) Uani 1 1 d . . . . .
O5 O -0.22075(7) 0.49230(13) 0.10561(12) 0.0383(5) Uani 1 1 d . . . . .
O6 O 0.13452(6) 0.47240(12) 0.21110(9) 0.0244(3) Uani 1 1 d . . . . .
O7 O 0.22879(8) 0.56714(16) 0.28725(12) 0.0454(5) Uani 1 1 d . . . . .
H1 H 0.2662(17) 0.548(3) 0.281(2) 0.086(13) Uiso 1 1 d . . . . .
H2 H 0.2038(15) 0.529(3) 0.257(2) 0.059(10) Uiso 1 1 d . . . . .
O8 O 0.64156(8) 1.14154(13) 0.38145(12) 0.0341(4) Uani 1 1 d D . . . .
H4 H 0.6712(13) 1.119(3) 0.357(2) 0.078(13) Uiso 1 1 d D . . . .
H5 H 0.6119(14) 1.103(3) 0.371(2) 0.084(14) Uiso 1 1 d D . . . .
O9 O 0.5000 1.1145(2) 0.5000 0.0853(14) Uani 1 2 d S T P . .
O10 O -0.03026(19) 0.1128(2) -0.0198(2) 0.0453(10) Uani 0.5 1 d . . P . .
O11 O 0.7891(2) 0.7925(4) 0.5606(4) 0.048(2) Uani 0.329(5) 1 d . . P A 2
N1 N 0.71275(12) 0.7828(2) 0.4120(2) 0.0144(7) Uiso 0.671(5) 1 d . . P A 1
N1' N 0.7103(2) 0.7831(4) 0.3868(4) 0.0163(14) Uiso 0.329(5) 1 d . . P A 2
N2 N 0.62919(7) 0.70650(12) 0.39693(10) 0.0168(3) Uani 1 1 d . . . . .
N3 N 0.60617(7) 0.51659(13) 0.39999(10) 0.0194(4) Uani 1 1 d . . . . .
H3 H 0.5812 0.5634 0.4004 0.023 Uiso 1 1 calc R U . . .
N4 N 0.49530(7) 0.34147(12) 0.33978(10) 0.0176(4) Uani 1 1 d . . . . .
N5 N 0.49368(7) 0.49845(12) 0.35229(10) 0.0178(4) Uani 1 1 d . . . . .
N6 N 0.40623(8) 0.62290(13) 0.32816(11) 0.0198(4) Uani 1 1 d . . . . .
H6A H 0.4421 0.6359 0.3428 0.024 Uiso 1 1 calc R U . . .
N7 N 0.37488(7) 0.87802(13) 0.31023(10) 0.0175(4) Uani 1 1 d . . . . .
N8 N 0.45354(7) 0.79754(12) 0.34795(10) 0.0171(3) Uani 1 1 d . . . . .
N9 N 0.56256(7) 0.86264(12) 0.38408(10) 0.0179(4) Uani 1 1 d . . . . .
H9 H 0.5511 0.8030 0.3845 0.022 Uiso 1 1 calc R U . . .
N10 N 0.12168(8) 0.84544(14) 0.19002(11) 0.0220(4) Uani 1 1 d . . . . .
N11 N 0.04132(7) 0.77697(12) 0.14213(10) 0.0187(4) Uani 1 1 d . . . . .
N12 N -0.06372(7) 0.85704(13) 0.10459(11) 0.0219(4) Uani 1 1 d . . . . .
H12 H -0.0546 0.7969 0.0982 0.026 Uiso 1 1 calc R U . . .
N13 N -0.21441(8) 0.79881(15) 0.11972(12) 0.0285(4) Uani 1 1 d . . . . .
N14 N -0.13912(7) 0.71051(13) 0.09624(10) 0.0187(4) Uani 1 1 d . . . . .
N15 N -0.12571(8) 0.51786(13) 0.09664(11) 0.0227(4) Uani 1 1 d . . . . .
H15 H -0.0986 0.5612 0.0947 0.027 Uiso 1 1 calc R U . . .
N16 N -0.02405(8) 0.32657(12) 0.15089(10) 0.0206(4) Uani 1 1 d . . . . .
N17 N -0.01424(8) 0.48261(12) 0.13926(10) 0.0187(4) Uani 1 1 d . . . . .
N18 N 0.07893(7) 0.59549(13) 0.16494(11) 0.0206(4) Uani 1 1 d . . . . .
H18 H 0.0442 0.6131 0.1485 0.025 Uiso 1 1 calc R U . . .
C1 C 0.67383(9) 0.64135(15) 0.39905(12) 0.0186(4) Uani 1 1 d . . . . .
C3 C 0.65381(8) 0.79033(15) 0.40015(12) 0.0185(4) Uani 1 1 d . . . . .
C2 C 0.72665(15) 0.6868(2) 0.4116(2) 0.0148(8) Uiso 0.671(5) 1 d . . P A 1
C4 C 0.78650(14) 0.6518(3) 0.4209(2) 0.0225(8) Uiso 0.671(5) 1 d . . P A 1
H4A H 0.8079 0.6736 0.3762 0.034 Uiso 0.671(5) 1 calc R U P A 1
H4B H 0.7865 0.5822 0.4225 0.034 Uiso 0.671(5) 1 calc R U P A 1
H4C H 0.8046 0.6766 0.4703 0.034 Uiso 0.671(5) 1 calc R U P A 1
C5 C 0.75420(13) 0.8610(2) 0.4194(2) 0.0197(7) Uiso 0.671(5) 1 d . . P A 1
H5A H 0.7885 0.8444 0.3916 0.030 Uiso 0.671(5) 1 calc R U P A 1
H5B H 0.7648 0.8721 0.4754 0.030 Uiso 0.671(5) 1 calc R U P A 1
H5C H 0.7370 0.9189 0.3962 0.030 Uiso 0.671(5) 1 calc R U P A 1
C2' C 0.7224(3) 0.6878(5) 0.3877(5) 0.0176(17) Uiso 0.329(5) 1 d . . P A 2
C4' C 0.7831(3) 0.6521(5) 0.3850(5) 0.0239(16) Uiso 0.329(5) 1 d . . P A 2
H4'1 H 0.7839 0.5832 0.3939 0.036 Uiso 0.329(5) 1 calc R U P A 2
H4'2 H 0.8073 0.6837 0.4262 0.036 Uiso 0.329(5) 1 calc R U P A 2
H4'3 H 0.7977 0.6661 0.3331 0.036 Uiso 0.329(5) 1 calc R U P A 2
C5' C 0.7520(3) 0.8614(5) 0.3838(5) 0.0230(16) Uiso 0.329(5) 1 d . . P A 2
H5'1 H 0.7735 0.8666 0.4349 0.035 Uiso 0.329(5) 1 calc R U P A 2
H5'2 H 0.7316 0.9212 0.3722 0.035 Uiso 0.329(5) 1 calc R U P A 2
H5'3 H 0.7785 0.8486 0.3422 0.035 Uiso 0.329(5) 1 calc R U P A 2
C6 C 0.62234(8) 0.88311(14) 0.40552(12) 0.0165(4) Uani 1 1 d . . . . .
H6 H 0.6374 0.9292 0.3668 0.020 Uiso 1 1 calc R U . . .
C7 C 0.62932(9) 0.92504(16) 0.48885(13) 0.0221(4) Uani 1 1 d . . . . .
H7A H 0.6700 0.9367 0.5024 0.033 Uiso 1 1 calc R U . . .
H7B H 0.6142 0.8802 0.5268 0.033 Uiso 1 1 calc R U . . .
H7C H 0.6082 0.9851 0.4907 0.033 Uiso 1 1 calc R U . . .
C8 C 0.52419(8) 0.93015(15) 0.36376(11) 0.0160(4) Uani 1 1 d . . . . .
C9 C 0.46587(8) 0.89392(14) 0.34354(12) 0.0160(4) Uani 1 1 d . . . . .
C10 C 0.41805(9) 0.94481(14) 0.32001(12) 0.0173(4) Uani 1 1 d . . . . .
C11 C 0.39854(8) 0.79107(15) 0.32792(11) 0.0166(4) Uani 1 1 d . . . . .
C12 C 0.40887(9) 1.04838(15) 0.30743(14) 0.0216(4) Uani 1 1 d . . . . .
H12A H 0.4433 1.0766 0.2867 0.032 Uiso 1 1 calc R U . . .
H12B H 0.4010 1.0787 0.3578 0.032 Uiso 1 1 calc R U . . .
H12C H 0.3762 1.0582 0.2695 0.032 Uiso 1 1 calc R U . . .
C13 C 0.31450(8) 0.89777(17) 0.28953(14) 0.0246(5) Uani 1 1 d . . . . .
H13A H 0.3115 0.9446 0.2467 0.037 Uiso 1 1 calc R U . . .
H13B H 0.2963 0.9231 0.3358 0.037 Uiso 1 1 calc R U . . .
H13C H 0.2952 0.8389 0.2722 0.037 Uiso 1 1 calc R U . . .
C14 C 0.36478(8) 0.69979(15) 0.32754(12) 0.0179(4) Uani 1 1 d . . . . .
H14 H 0.3397 0.6962 0.2779 0.021 Uiso 1 1 calc R U . . .
C15 C 0.32763(11) 0.69280(18) 0.39892(14) 0.0322(6) Uani 1 1 d . . . . .
H15A H 0.2996 0.7446 0.3970 0.048 Uiso 1 1 calc R U . . .
H15B H 0.3520 0.6977 0.4477 0.048 Uiso 1 1 calc R U . . .
H15C H 0.3075 0.6316 0.3978 0.048 Uiso 1 1 calc R U . . .
C16 C 0.39293(9) 0.53293(15) 0.30764(12) 0.0180(4) Uani 1 1 d . . . . .
C17 C 0.44083(9) 0.46650(15) 0.32198(12) 0.0175(4) Uani 1 1 d . . . . .
C18 C 0.44096(9) 0.36918(15) 0.31451(12) 0.0175(4) Uani 1 1 d . . . . .
C19 C 0.52513(8) 0.42159(15) 0.36217(11) 0.0173(4) Uani 1 1 d . . . . .
C20 C 0.39581(9) 0.29884(15) 0.29115(13) 0.0211(4) Uani 1 1 d . . . . .
H20A H 0.3604 0.3323 0.2744 0.032 Uiso 1 1 calc R U . . .
H20B H 0.3887 0.2577 0.3363 0.032 Uiso 1 1 calc R U . . .
H20C H 0.4084 0.2600 0.2474 0.032 Uiso 1 1 calc R U . . .
C21 C 0.51647(9) 0.24359(15) 0.34082(13) 0.0215(4) Uani 1 1 d . . . . .
H21A H 0.5061 0.2132 0.2900 0.032 Uiso 1 1 calc R U . . .
H21B H 0.4992 0.2082 0.3833 0.032 Uiso 1 1 calc R U . . .
H21C H 0.5583 0.2437 0.3498 0.032 Uiso 1 1 calc R U . . .
C22 C 0.58494(8) 0.41962(15) 0.40002(12) 0.0185(4) Uani 1 1 d . . . . .
H22 H 0.6097 0.3788 0.3677 0.022 Uiso 1 1 calc R U . . .
C23 C 0.58498(9) 0.38000(17) 0.48411(13) 0.0253(5) Uani 1 1 d . . . . .
H23A H 0.5709 0.3143 0.4825 0.038 Uiso 1 1 calc R U . . .
H23B H 0.5600 0.4190 0.5156 0.038 Uiso 1 1 calc R U . . .
H23C H 0.6241 0.3813 0.5082 0.038 Uiso 1 1 calc R U . . .
C24 C 0.66210(9) 0.53842(15) 0.39940(12) 0.0189(4) Uani 1 1 d . . . . .
C25 C 0.03341(9) 0.87456(15) 0.14810(12) 0.0188(4) Uani 1 1 d . . . . .
C26 C 0.08251(9) 0.91785(17) 0.17752(13) 0.0228(4) Uani 1 1 d . . . . .
C27 C 0.09477(9) 0.76221(16) 0.16742(12) 0.0195(4) Uani 1 1 d . . . . .
C28 C 0.09607(11) 1.01970(17) 0.19304(15) 0.0312(5) Uani 1 1 d . . . . .
H28A H 0.1063 1.0504 0.1439 0.047 Uiso 1 1 calc R U . . .
H28B H 0.1283 1.0244 0.2323 0.047 Uiso 1 1 calc R U . . .
H28C H 0.0625 1.0514 0.2132 0.047 Uiso 1 1 calc R U . . .
C29 C 0.18136(9) 0.85608(19) 0.21890(14) 0.0303(5) Uani 1 1 d . . . . .
H29A H 0.2038 0.8820 0.1767 0.045 Uiso 1 1 calc R U . . .
H29B H 0.1968 0.7939 0.2352 0.045 Uiso 1 1 calc R U . . .
H29C H 0.1835 0.8995 0.2642 0.045 Uiso 1 1 calc R U . . .
C30 C 0.12385(9) 0.66718(16) 0.16992(13) 0.0197(4) Uani 1 1 d . . . . .
H30 H 0.1463 0.6603 0.2216 0.024 Uiso 1 1 calc R U . . .
C31 C 0.16448(10) 0.65592(18) 0.10264(14) 0.0279(5) Uani 1 1 d . . . . .
H31A H 0.1428 0.6630 0.0518 0.042 Uiso 1 1 calc R U . . .
H31B H 0.1822 0.5928 0.1056 0.042 Uiso 1 1 calc R U . . .
H31C H 0.1944 0.7048 0.1075 0.042 Uiso 1 1 calc R U . . .
C32 C 0.08780(9) 0.50397(16) 0.18419(12) 0.0201(4) Uani 1 1 d . . . . .
C33 C 0.03691(9) 0.44332(15) 0.16889(12) 0.0188(4) Uani 1 1 d . . . . .
C34 C 0.03173(10) 0.34630(16) 0.17609(13) 0.0219(4) Uani 1 1 d . . . . .
C35 C -0.04950(9) 0.41102(15) 0.12945(12) 0.0191(4) Uani 1 1 d . . . . .
C36 C 0.07298(11) 0.27039(17) 0.20145(14) 0.0297(5) Uani 1 1 d . . . . .
H36A H 0.0780 0.2266 0.1573 0.044 Uiso 1 1 calc R U . . .
H36B H 0.0582 0.2353 0.2460 0.044 Uiso 1 1 calc R U . . .
H36C H 0.1100 0.2992 0.2178 0.044 Uiso 1 1 calc R U . . .
C37 C -0.04978(11) 0.23144(16) 0.14684(14) 0.0276(5) Uani 1 1 d . . . . .
H37A H -0.0416 0.2015 0.0965 0.041 Uiso 1 1 calc R U . . .
H37B H -0.0913 0.2367 0.1507 0.041 Uiso 1 1 calc R U . . .
H37C H -0.0336 0.1926 0.1906 0.041 Uiso 1 1 calc R U . . .
C38 C -0.10938(9) 0.41868(16) 0.09318(13) 0.0234(4) Uani 1 1 d . . . . .
H38 H -0.1357 0.3803 0.1252 0.028 Uiso 1 1 calc R U . . .
C39 C -0.11287(14) 0.3818(2) 0.00812(15) 0.0433(7) Uani 1 1 d . . . . .
H39A H -0.1517 0.3916 -0.0153 0.065 Uiso 1 1 calc R U . . .
H39B H -0.1037 0.3138 0.0079 0.065 Uiso 1 1 calc R U . . .
H39C H -0.0854 0.4164 -0.0228 0.065 Uiso 1 1 calc R U . . .
C40 C -0.17996(9) 0.54735(17) 0.10259(13) 0.0241(5) Uani 1 1 d . . . . .
C41 C -0.18549(9) 0.65199(17) 0.10790(13) 0.0228(5) Uani 1 1 d . . . . .
C42 C -0.23247(10) 0.7055(2) 0.12256(16) 0.0338(6) Uani 1 1 d . . . . .
C44 C -0.29198(12) 0.6772(2) 0.1405(3) 0.0630(11) Uani 1 1 d . . . . .
H44A H -0.3195 0.7087 0.1033 0.095 Uiso 1 1 calc R U . . .
H44B H -0.2994 0.6962 0.1946 0.095 Uiso 1 1 calc R U . . .
H44C H -0.2961 0.6081 0.1353 0.095 Uiso 1 1 calc R U . . .
C45 C -0.24791(11) 0.8845(2) 0.1348(2) 0.0481(8) Uani 1 1 d . . . . .
H45A H -0.2595 0.9151 0.0844 0.072 Uiso 1 1 calc R U . . .
H45B H -0.2245 0.9287 0.1676 0.072 Uiso 1 1 calc R U . . .
H45C H -0.2821 0.8669 0.1624 0.072 Uiso 1 1 calc R U . . .
C46 C -0.15822(9) 0.79777(16) 0.10318(12) 0.0198(4) Uani 1 1 d . . . . .
C47 C -0.12319(9) 0.88520(16) 0.09129(13) 0.0220(4) Uani 1 1 d . . . . .
H47 H -0.1326 0.9339 0.1316 0.026 Uiso 1 1 calc R U . . .
C48 C -0.13563(11) 0.92666(19) 0.00877(15) 0.0346(6) Uani 1 1 d . . . . .
H48A H -0.1260 0.8796 -0.0310 0.052 Uiso 1 1 calc R U . . .
H48B H -0.1125 0.9840 0.0026 0.052 Uiso 1 1 calc R U . . .
H48C H -0.1764 0.9429 0.0018 0.052 Uiso 1 1 calc R U . . .
C49 C -0.02220(9) 0.91905(16) 0.12623(12) 0.0207(4) Uani 1 1 d . . . . .

loop_
_atom_site_aniso_label
_atom_site_aniso_U_11
_atom_site_aniso_U_22
_atom_site_aniso_U_33
_atom_site_aniso_U_23
_atom_site_aniso_U_13
_atom_site_aniso_U_12
O1 0.0204(8) 0.0160(8) 0.0405(9) -0.0027(7) 0.0065(6) 0.0004(6)
O2 0.0186(7) 0.0207(8) 0.0285(8) -0.0056(6) -0.0034(6) -0.0038(6)
O3 0.0179(7) 0.0125(7) 0.0249(8) -0.0022(6) 0.0017(6) -0.0011(6)
O4 0.0371(9) 0.0125(8) 0.0336(9) -0.0006(6) 0.0112(7) -0.0009(7)
O5 0.0216(8) 0.0300(10) 0.0627(12) 0.0111(9) -0.0042(8) -0.0088(7)
O6 0.0199(8) 0.0252(8) 0.0280(8) 0.0031(7) 0.0007(6) 0.0065(6)
O7 0.0234(9) 0.0570(14) 0.0541(13) -0.0293(10) -0.0120(9) 0.0122(9)
O8 0.0290(10) 0.0259(10) 0.0474(11) -0.0039(8) 0.0020(8) 0.0013(8)
O9 0.184(4) 0.0286(17) 0.049(2) 0.000 0.052(2) 0.000
O10 0.091(3) 0.0135(17) 0.034(2) -0.0009(14) 0.027(2) 0.0024(17)
O11 0.036(3) 0.027(3) 0.081(5) -0.002(3) -0.008(3) -0.006(3)
N2 0.0173(8) 0.0138(8) 0.0194(8) -0.0006(7) 0.0005(6) -0.0006(7)
N3 0.0164(8) 0.0138(8) 0.0276(9) 0.0004(7) -0.0022(7) -0.0012(7)
N4 0.0203(9) 0.0137(8) 0.0185(8) 0.0009(6) -0.0002(7) -0.0033(7)
N5 0.0177(8) 0.0156(9) 0.0196(9) 0.0008(7) -0.0031(6) -0.0042(7)
N6 0.0168(8) 0.0155(9) 0.0266(10) 0.0009(7) -0.0043(7) -0.0048(7)
N7 0.0133(8) 0.0180(9) 0.0210(9) -0.0036(7) 0.0002(6) 0.0010(7)
N8 0.0181(8) 0.0130(8) 0.0202(9) -0.0026(7) 0.0012(6) -0.0021(7)
N9 0.0142(8) 0.0127(9) 0.0268(9) -0.0002(7) 0.0004(7) -0.0027(6)
N10 0.0207(9) 0.0235(10) 0.0220(9) -0.0030(7) 0.0024(7) -0.0086(7)
N11 0.0203(9) 0.0146(9) 0.0215(9) -0.0002(7) 0.0028(7) -0.0034(7)
N12 0.0205(9) 0.0140(9) 0.0316(10) -0.0012(7) 0.0042(7) 0.0033(7)
N13 0.0163(9) 0.0299(11) 0.0394(11) -0.0023(9) 0.0023(8) 0.0060(8)
N14 0.0170(8) 0.0190(9) 0.0202(8) 0.0005(7) 0.0010(7) 0.0011(7)
N15 0.0199(9) 0.0166(9) 0.0312(10) 0.0026(8) -0.0018(7) -0.0047(7)
N16 0.0298(10) 0.0110(8) 0.0217(9) -0.0009(7) 0.0060(7) 0.0006(7)
N17 0.0219(9) 0.0139(9) 0.0204(9) -0.0002(7) 0.0032(7) 0.0019(7)
N18 0.0153(8) 0.0186(9) 0.0276(10) 0.0023(7) -0.0014(7) 0.0010(7)
C1 0.0162(10) 0.0163(10) 0.0237(11) -0.0017(8) 0.0033(8) 0.0003(8)
C3 0.0147(9) 0.0178(10) 0.0232(10) -0.0013(8) 0.0020(8) -0.0017(8)
C6 0.0124(9) 0.0136(9) 0.0233(10) 0.0007(8) -0.0002(7) -0.0017(7)
C7 0.0228(10) 0.0168(10) 0.0261(11) -0.0013(8) -0.0033(8) 0.0003(9)
C8 0.0165(9) 0.0151(10) 0.0167(9) -0.0026(7) 0.0025(7) -0.0013(8)
C9 0.0169(9) 0.0140(10) 0.0173(10) -0.0018(7) 0.0014(7) -0.0014(7)
C10 0.0178(10) 0.0160(10) 0.0181(10) -0.0036(7) 0.0023(8) -0.0015(8)
C11 0.0176(10) 0.0161(10) 0.0163(9) -0.0018(8) 0.0026(7) -0.0012(8)
C12 0.0194(10) 0.0155(10) 0.0294(12) -0.0031(8) -0.0022(8) 0.0035(8)
C13 0.0148(9) 0.0225(12) 0.0362(13) -0.0065(9) -0.0025(8) 0.0024(8)
C14 0.0158(9) 0.0165(10) 0.0213(10) -0.0051(8) 0.0003(8) -0.0047(8)
C15 0.0346(13) 0.0310(14) 0.0323(13) -0.0121(10) 0.0125(10) -0.0177(11)
C16 0.0201(10) 0.0170(10) 0.0170(10) 0.0014(8) 0.0004(8) -0.0046(8)
C17 0.0182(10) 0.0162(10) 0.0177(10) 0.0020(8) -0.0016(8) -0.0051(8)
C18 0.0206(10) 0.0170(10) 0.0150(9) 0.0000(8) 0.0011(7) -0.0059(8)
C19 0.0195(10) 0.0151(10) 0.0173(9) 0.0017(8) 0.0005(7) -0.0035(8)
C20 0.0229(11) 0.0161(10) 0.0240(10) -0.0003(8) -0.0024(8) -0.0073(8)
C21 0.0229(11) 0.0142(10) 0.0275(11) -0.0014(8) 0.0022(9) -0.0018(8)
C22 0.0187(9) 0.0140(10) 0.0226(10) 0.0009(8) 0.0003(8) -0.0019(8)
C23 0.0247(11) 0.0279(12) 0.0226(11) 0.0049(9) -0.0038(8) -0.0039(9)
C24 0.0201(10) 0.0166(10) 0.0203(10) -0.0028(8) 0.0029(8) -0.0014(8)
C25 0.0237(10) 0.0130(10) 0.0201(10) -0.0003(8) 0.0052(8) -0.0033(8)
C26 0.0269(11) 0.0203(11) 0.0219(10) -0.0035(9) 0.0081(8) -0.0083(9)
C27 0.0207(10) 0.0191(10) 0.0188(10) 0.0001(8) 0.0018(8) -0.0053(8)
C28 0.0347(13) 0.0223(12) 0.0376(13) -0.0080(10) 0.0097(10) -0.0138(10)
C29 0.0206(11) 0.0390(15) 0.0313(13) -0.0092(11) 0.0014(9) -0.0124(10)
C30 0.0156(9) 0.0209(11) 0.0225(10) 0.0013(8) -0.0002(8) -0.0017(8)
C31 0.0243(11) 0.0308(13) 0.0289(12) -0.0010(10) 0.0054(9) 0.0008(10)
C32 0.0207(10) 0.0206(11) 0.0194(10) -0.0006(8) 0.0039(8) 0.0037(8)
C33 0.0196(10) 0.0171(11) 0.0199(10) -0.0001(8) 0.0045(8) 0.0057(8)
C34 0.0288(12) 0.0174(11) 0.0199(10) 0.0002(8) 0.0066(8) 0.0061(9)
C35 0.0268(10) 0.0140(10) 0.0169(10) -0.0011(8) 0.0044(8) 0.0013(8)
C36 0.0370(13) 0.0196(12) 0.0328(13) 0.0014(9) 0.0054(10) 0.0120(10)
C37 0.0452(15) 0.0108(10) 0.0276(12) -0.0014(8) 0.0088(10) -0.0047(9)
C38 0.0291(11) 0.0158(10) 0.0250(11) -0.0001(9) -0.0016(9) -0.0052(9)
C39 0.0689(19) 0.0314(15) 0.0276(13) -0.0061(11) -0.0149(13) 0.0019(13)
C40 0.0206(11) 0.0256(12) 0.0258(11) 0.0061(9) -0.0012(9) -0.0043(9)
C41 0.0161(10) 0.0260(12) 0.0259(11) 0.0044(9) -0.0010(8) -0.0029(9)
C42 0.0196(11) 0.0329(14) 0.0491(16) 0.0012(12) 0.0029(10) -0.0014(10)
C44 0.0220(14) 0.049(2) 0.120(3) 0.0030(19) 0.0182(17) -0.0007(13)
C45 0.0244(13) 0.0387(16) 0.081(2) -0.0147(15) 0.0056(13) 0.0135(12)
C46 0.0168(10) 0.0244(11) 0.0181(10) 0.0007(8) 0.0007(7) 0.0037(8)
C47 0.0220(10) 0.0178(11) 0.0266(11) 0.0000(8) 0.0053(8) 0.0055(8)
C48 0.0406(14) 0.0298(13) 0.0339(13) 0.0103(11) 0.0070(11) 0.0108(11)
C49 0.0271(11) 0.0148(10) 0.0211(10) 0.0002(8) 0.0087(8) -0.0016(9)

loop_
_atom_type_symbol
_atom_type_description
_atom_type_scat_dispersion_real
_atom_type_scat_dispersion_imag
_atom_type_scat_source
C C 0.0033 0.0016 'International Tables Vol C Tables 4.2.6.8 and 6.1.1.4'
H H 0.0000 0.0000 'International Tables Vol C Tables 4.2.6.8 and 6.1.1.4'
N N 0.0061 0.0033 'International Tables Vol C Tables 4.2.6.8 and 6.1.1.4'
O O 0.0106 0.0060 'International Tables Vol C Tables 4.2.6.8 and 6.1.1.4'

loop_
_geom_angle_atom_site_label_1
_geom_angle_atom_site_label_2
_geom_angle_atom_site_label_3
_geom_angle
C3 N1 C2 107.7(3)
C3 N1 C5 127.0(3)
C2 N1 C5 125.2(3)
C3 N1' C2' 105.8(5)
C3 N1' C5' 127.0(5)
C2' N1' C5' 126.6(6)
C3 N2 C1 105.35(17)
C24 N3 C22 123.21(18)
C19 N4 C18 107.52(17)
C19 N4 C21 127.24(17)
C18 N4 C21 125.24(17)
C19 N5 C17 105.18(17)
C16 N6 C14 123.68(17)
C11 N7 C10 107.29(16)
C11 N7 C13 126.55(17)
C10 N7 C13 126.06(18)
C11 N8 C9 104.87(17)
C8 N9 C6 123.06(17)
C27 N10 C26 107.27(17)
C27 N10 C29 126.5(2)
C26 N10 C29 126.17(19)
C27 N11 C25 105.07(17)
C49 N12 C47 122.53(18)
C46 N13 C42 107.34(19)
C46 N13 C45 125.2(2)
C42 N13 C45 127.4(2)
C46 N14 C41 105.65(18)
C40 N15 C38 123.53(18)
C35 N16 C34 107.32(18)
C35 N16 C37 127.44(19)
C34 N16 C37 125.23(19)
C35 N17 C33 105.35(17)
C32 N18 C30 123.35(18)
C2' C1 N2 108.5(4)
N2 C1 C2 111.1(2)
C2' C1 C24 130.0(4)
N2 C1 C24 120.60(18)
C2 C1 C24 127.7(2)
N2 C3 N1' 110.8(3)
N2 C3 N1 111.6(2)
N2 C3 C6 124.57(17)
N1' C3 C6 124.0(3)
N1 C3 C6 122.9(2)
N1 C2 C1 103.9(3)
N1 C2 C4 122.8(3)
C1 C2 C4 133.3(3)
C1 C2' N1' 107.8(6)
C1 C2' C4' 130.6(6)
N1' C2' C4' 121.2(6)
N9 C6 C3 106.27(16)
N9 C6 C7 111.03(16)
C3 C6 C7 111.27(17)
O3 C8 N9 122.94(18)
O3 C8 C9 122.74(18)
N9 C8 C9 114.31(18)
C10 C9 N8 110.95(17)
C10 C9 C8 128.00(19)
N8 C9 C8 121.04(18)
C9 C10 N7 105.01(18)
C9 C10 C12 131.60(19)
N7 C10 C12 123.38(18)
N8 C11 N7 111.87(18)
N8 C11 C14 124.38(18)
N7 C11 C14 123.71(17)
N6 C14 C11 106.57(16)
N6 C14 C15 110.74(19)
C11 C14 C15 111.80(17)
O2 C16 N6 123.3(2)
O2 C16 C17 123.60(19)
N6 C16 C17 113.12(17)
C18 C17 N5 110.50(19)
C18 C17 C16 128.60(19)
N5 C17 C16 120.74(19)
N4 C18 C17 105.10(18)
N4 C18 C20 121.70(19)
C17 C18 C20 133.1(2)
N5 C19 N4 111.69(17)
N5 C19 C22 124.73(18)
N4 C19 C22 123.37(18)
N3 C22 C19 106.98(17)
N3 C22 C23 111.09(17)
C19 C22 C23 110.86(17)
O1 C24 N3 122.82(19)
O1 C24 C1 123.23(19)
N3 C24 C1 113.94(18)
C26 C25 N11 110.72(19)
C26 C25 C49 127.9(2)
N11 C25 C49 121.38(18)
C25 C26 N10 105.31(19)
C25 C26 C28 131.2(2)
N10 C26 C28 123.5(2)
N11 C27 N10 111.64(19)
N11 C27 C30 124.84(19)
N10 C27 C30 123.51(18)
N18 C30 C27 106.95(17)
N18 C30 C31 111.13(18)
C27 C30 C31 111.71(18)
O6 C32 N18 123.6(2)
O6 C32 C33 122.8(2)
N18 C32 C33 113.57(18)
C34 C33 N17 110.4(2)
C34 C33 C32 129.2(2)
N17 C33 C32 120.30(18)
C33 C34 N16 104.99(19)
C33 C34 C36 132.8(2)
N16 C34 C36 122.2(2)
N17 C35 N16 111.91(18)
N17 C35 C38 124.37(19)
N16 C35 C38 123.57(19)
N15 C38 C35 107.12(17)
N15 C38 C39 111.36(19)
C35 C38 C39 111.2(2)
O5 C40 N15 123.1(2)
O5 C40 C41 123.5(2)
N15 C40 C41 113.42(19)
C42 C41 N14 110.0(2)
C42 C41 C40 129.3(2)
N14 C41 C40 120.7(2)
C41 C42 N13 105.5(2)
C41 C42 C44 131.1(3)
N13 C42 C44 123.4(2)
N14 C46 N13 111.5(2)
N14 C46 C47 124.33(18)
N13 C46 C47 124.2(2)
N12 C47 C46 106.35(17)
N12 C47 C48 112.23(18)
C46 C47 C48 111.02(19)
O4 C49 N12 123.0(2)
O4 C49 C25 122.9(2)
N12 C49 C25 114.12(19)

loop_
_geom_bond_atom_site_label_1
_geom_bond_atom_site_label_2
_geom_bond_distance
_geom_bond_site_symmetry_2
O1 C24 1.238(3) .
O2 C16 1.241(2) .
O3 C8 1.242(2) .
O4 C49 1.241(3) .
O5 C40 1.231(3) .
O6 C32 1.242(3) .
O10 O10 1.531(9) 2
N1 C3 1.385(3) .
N1 C2 1.388(4) .
N1 C5 1.466(4) .
N1' C3 1.356(6) .
N1' C2' 1.369(9) .
N1' C5' 1.472(9) .
N2 C3 1.311(3) .
N2 C1 1.387(3) .
N3 C24 1.343(3) .
N3 C22 1.451(3) .
N4 C19 1.367(3) .
N4 C18 1.374(3) .
N4 C21 1.462(3) .
N5 C19 1.312(3) .
N5 C17 1.386(3) .
N6 C16 1.344(3) .
N6 C14 1.451(3) .
N7 C11 1.368(3) .
N7 C10 1.382(3) .
N7 C13 1.462(3) .
N8 C11 1.314(3) .
N8 C9 1.388(3) .
N9 C8 1.338(3) .
N9 C6 1.453(2) .
N10 C27 1.373(3) .
N10 C26 1.378(3) .
N10 C29 1.460(3) .
N11 C27 1.315(3) .
N11 C25 1.389(3) .
N12 C49 1.340(3) .
N12 C47 1.451(3) .
N13 C46 1.358(3) .
N13 C42 1.380(3) .
N13 C45 1.467(3) .
N14 C46 1.313(3) .
N14 C41 1.384(3) .
N15 C40 1.343(3) .
N15 C38 1.448(3) .
N16 C35 1.368(3) .
N16 C34 1.377(3) .
N16 C37 1.466(3) .
N17 C35 1.306(3) .
N17 C33 1.385(3) .
N18 C32 1.341(3) .
N18 C30 1.454(3) .
C1 C2' 1.332(8) .
C1 C2 1.396(4) .
C1 C24 1.473(3) .
C3 C6 1.503(3) .
C2 C4 1.483(5) .
C2' C4' 1.510(10) .
C6 C7 1.531(3) .
C8 C9 1.477(3) .
C9 C10 1.368(3) .
C10 C12 1.485(3) .
C11 C14 1.506(3) .
C14 C15 1.531(3) .
C16 C17 1.468(3) .
C17 C18 1.374(3) .
C18 C20 1.484(3) .
C19 C22 1.505(3) .
C22 C23 1.530(3) .
C25 C26 1.368(3) .
C25 C49 1.471(3) .
C26 C28 1.487(3) .
C27 C30 1.498(3) .
C30 C31 1.532(3) .
C32 C33 1.474(3) .
C33 C34 1.375(3) .
C34 C36 1.486(3) .
C35 C38 1.501(3) .
C38 C39 1.530(3) .
C40 C41 1.480(3) .
C41 C42 1.365(3) .
C42 C44 1.494(4) .
C46 C47 1.497(3) .
C47 C48 1.528(3) .
